data_7225579
loop_
_publ_author_name
'Jauhar, RO. MU.'
'Viswanathan, V.'
'Vivek, P.'
'Vinitha, G.'
'Velmurugan, D.'
'Murugakoothan, P.'

_publ_section_title
;
 A new organic NLO material isonicotinamidium picrate (ISPA): crystal
 structure, structural modeling and its physico-chemical properties
;
_journal_issue 63
_journal_name_full 'RSC Adv.'
_journal_page_first 57977
_journal_paper_doi 10.1039/C6RA10477K
_journal_volume 6
_journal_year 2016
_chemical_formula_moiety 'C12 H9 N5 O8'
_chemical_formula_sum 'C12 H9 N5 O8'
_chemical_formula_weight 351.24
_chemical_name_systematic 'isonicotinamidium picrate'
_space_group_IT_number 14
_symmetry_cell_setting monoclinic
_symmetry_space_group_name_Hall '-P 2yn'
_symmetry_space_group_name_H-M 'P 1 21/n 1'
_atom_sites_solution_hydrogens geom
_atom_sites_solution_primary direct
_atom_sites_solution_secondary difmap
_audit_creation_method SHELXL-97
_audit_update_record
;
2015-07-24 deposited with the CCDC.
2016-06-06 downloaded from the CCDC.
;
_cell_angle_alpha 90.000(5)
_cell_angle_beta 116.638(5)
_cell_angle_gamma 90.000(5)
_cell_formula_units_Z 4
_cell_length_a 14.290(5)
_cell_length_b 7.430(5)
_cell_length_c 14.697(5)
_cell_measurement_reflns_used 4279
_cell_measurement_temperature 293(2)
_cell_measurement_theta_max 31.47
_cell_measurement_theta_min 2.68
_cell_volume 1394.8(12)
_computing_cell_refinement APEX2
_computing_data_collection 'APEX2 (Bruker, 2008)'
_computing_data_reduction 'SAINT (Bruker, 2008)'
_computing_molecular_graphics 'ORTEP3 (Farrugia, 2012)'
_computing_publication_material 'SHELXL97 and PLATON (Spek, 2009)'
_computing_structure_refinement 'SHELXL-97 (Sheldrick, 2008)'
_computing_structure_solution 'SHELXS97 (Sheldrick, 2008)'
_diffrn_ambient_temperature 293(2)
_diffrn_measured_fraction_theta_full 0.925
_diffrn_measured_fraction_theta_max 0.925
_diffrn_measurement_device_type 'Bruker SMART APEXII area-detector diffractometer'
_diffrn_measurement_method '\w and \f scans'
_diffrn_radiation_monochromator graphite
_diffrn_radiation_source 'fine-focus sealed tube'
_diffrn_radiation_type MoK\a
_diffrn_radiation_wavelength 0.71073
_diffrn_reflns_av_R_equivalents 0.0354
_diffrn_reflns_av_sigmaI/netI 0.0336
_diffrn_reflns_limit_h_max 20
_diffrn_reflns_limit_h_min -20
_diffrn_reflns_limit_k_max 10
_diffrn_reflns_limit_k_min -10
_diffrn_reflns_limit_l_max 18
_diffrn_reflns_limit_l_min -21
_diffrn_reflns_number 28313
_diffrn_reflns_theta_full 31.47
_diffrn_reflns_theta_max 31.47
_diffrn_reflns_theta_min 2.68
_exptl_absorpt_coefficient_mu 0.144
_exptl_absorpt_correction_T_max 0.9858
_exptl_absorpt_correction_T_min 0.9718
_exptl_absorpt_correction_type multi-scan
_exptl_absorpt_process_details '(<i>SADABS</i>; Bruker, 2008)'
_exptl_crystal_colour YELLOW
_exptl_crystal_density_diffrn 1.673
_exptl_crystal_density_method 'not measured'
_exptl_crystal_description BLOCK
_exptl_crystal_F_000 720
_exptl_crystal_preparation Luminescent
_exptl_crystal_recrystallization_method 'Re-crystallisation from solvent: '
_exptl_crystal_size_max 0.20
_exptl_crystal_size_mid 0.15
_exptl_crystal_size_min 0.10
_refine_diff_density_max 0.284
_refine_diff_density_min -0.325
_refine_diff_density_rms 0.073
_refine_ls_extinction_method none
_refine_ls_goodness_of_fit_ref 1.118
_refine_ls_hydrogen_treatment mixed
_refine_ls_matrix_type full
_refine_ls_number_parameters 226
_refine_ls_number_reflns 4279
_refine_ls_number_restraints 0
_refine_ls_restrained_S_all 1.118
_refine_ls_R_factor_all 0.1095
_refine_ls_R_factor_gt 0.0643
_refine_ls_shift/su_max 0.000
_refine_ls_shift/su_mean 0.000
_refine_ls_structure_factor_coef Fsqd
_refine_ls_weighting_details 'calc w=1/[\s^2^(Fo^2^)+(0.0440P)^2^+1.7100P] where P=(Fo^2^+2Fc^2^)/3'
_refine_ls_weighting_scheme calc
_refine_ls_wR_factor_gt 0.1482
_refine_ls_wR_factor_ref 0.1711
_reflns_number_gt 2706
_reflns_number_total 4279
_reflns_threshold_expression >2sigma(I)
_cod_data_source_file c6ra10477k2.cif
_cod_data_source_block shelxl
_cod_depositor_comments
;
The following automatic conversions were performed:

'_symmetry_cell_setting' value 'MONOCLINIC' changed to 'monoclinic'
according to
/usr/data/users/saulius/crontab/automatic-downloads/rss-feeds/RSC/lib/dictionaries/cif_core.dic
dictionary named 'cif_core.dic' version 2.4.2 from 2011-04-26.

'_exptl_absorpt_correction_type' value 'MULTI-SCAN' changed to
'multi-scan' according to
/usr/data/users/saulius/crontab/automatic-downloads/rss-feeds/RSC/lib/dictionaries/cif_core.dic
dictionary named 'cif_core.dic' version 2.4.2 from 2011-04-26.

Automatic conversion script
Id: cif_fix_values 4268 2015-11-12 08:31:59Z antanas 
;
_cod_original_sg_symbol_H-M 'P 21/n'
_cod_database_code 7225579

loop_
_symmetry_equiv_pos_as_xyz
'x, y, z'
'-x+1/2, y+1/2, -z+1/2'
'-x, -y, -z'
'x-1/2, -y-1/2, z-1/2'

loop_
_atom_site_label
_atom_site_type_symbol
_atom_site_fract_x
_atom_site_fract_y
_atom_site_fract_z
_atom_site_U_iso_or_equiv
_atom_site_adp_type
_atom_site_occupancy
_atom_site_symmetry_multiplicity
_atom_site_calc_flag
_atom_site_refinement_flags
O8 O 0.53282(13) 0.2055(3) 0.99539(12) 0.0406(4) Uani 1 1 d .
N5 N 0.71992(15) 0.1268(3) 0.98113(15) 0.0351(5) Uani 1 1 d .
O1 O 0.68226(15) 0.3168(3) 0.68874(16) 0.0533(5) Uani 1 1 d .
N2 N 0.51114(18) 0.3380(3) 0.58306(16) 0.0467(6) Uani 1 1 d .
H2A H 0.5169 0.2775 0.5359 0.056 Uiso 1 1 calc R
H2B H 0.4510 0.3781 0.5736 0.056 Uiso 1 1 calc R
C3 C 0.57894(17) 0.4695(3) 0.75157(16) 0.0265(4) Uani 1 1 d .
N1 N 0.56509(15) 0.6349(3) 0.90991(14) 0.0328(4) Uani 1 1 d .
H1A H 0.5607 0.6859 0.9604 0.039 Uiso 1 1 calc R
C12 C 0.61579(16) 0.0919(3) 0.89924(16) 0.0270(4) Uani 1 1 d .
C11 C 0.61145(17) 0.0149(3) 0.81284(16) 0.0286(5) Uani 1 1 d .
H11 H 0.6724 -0.0112 0.8074 0.034 Uiso 1 1 calc R
C7 C 0.52573(17) 0.1367(3) 0.91541(16) 0.0277(4) Uani 1 1 d .
N4 N 0.50708(17) -0.1023(3) 0.64101(15) 0.0369(5) Uani 1 1 d .
C6 C 0.59476(19) 0.3694(3) 0.67006(18) 0.0329(5) Uani 1 1 d .
O2 O 0.73503(17) 0.2564(3) 1.03547(17) 0.0624(6) Uani 1 1 d .
N3 N 0.33061(16) 0.1057(4) 0.83414(16) 0.0451(6) Uani 1 1 d .
O7 O 0.32344(16) 0.2142(4) 0.89222(17) 0.0704(8) Uani 1 1 d .
C2 C 0.48220(17) 0.4963(3) 0.74998(17) 0.0318(5) Uani 1 1 d .
H2 H 0.4213 0.4583 0.6946 0.038 Uiso 1 1 calc R
C4 C 0.66779(18) 0.5303(3) 0.83434(18) 0.0331(5) Uani 1 1 d .
H4 H 0.7332 0.5143 0.8363 0.040 Uiso 1 1 calc R
C10 C 0.51407(17) -0.0231(3) 0.73358(16) 0.0292(5) Uani 1 1 d .
O4 O 0.58709(16) -0.1281(4) 0.63306(15) 0.0610(6) Uani 1 1 d .
C8 C 0.42896(17) 0.0842(3) 0.82925(16) 0.0297(5) Uani 1 1 d .
C1 C 0.47740(18) 0.5798(3) 0.83125(18) 0.0344(5) Uani 1 1 d .
H1 H 0.4130 0.5978 0.8313 0.041 Uiso 1 1 calc R
C9 C 0.42295(18) 0.0080(3) 0.74186(16) 0.0313(5) Uani 1 1 d .
H9 H 0.3584 -0.0223 0.6888 0.038 Uiso 1 1 calc R
O3 O 0.78931(15) 0.0193(3) 0.99160(17) 0.0625(6) Uani 1 1 d .
O5 O 0.42054(16) -0.1423(4) 0.57355(15) 0.0629(7) Uani 1 1 d .
C5 C 0.65945(19) 0.6140(3) 0.91340(19) 0.0363(5) Uani 1 1 d .
H5 H 0.7190 0.6559 0.9690 0.044 Uiso 1 1 calc R
O6 O 0.25762(16) 0.0098(4) 0.77999(19) 0.0808(9) Uani 1 1 d .

loop_
_atom_site_aniso_label
_atom_site_aniso_U_11
_atom_site_aniso_U_22
_atom_site_aniso_U_33
_atom_site_aniso_U_23
_atom_site_aniso_U_13
_atom_site_aniso_U_12
O8 0.0385(9) 0.0552(12) 0.0282(8) -0.0107(8) 0.0151(7) 0.0023(8)
N5 0.0289(10) 0.0456(12) 0.0267(9) -0.0019(9) 0.0087(8) -0.0049(9)
O1 0.0402(10) 0.0690(14) 0.0584(12) -0.0175(11) 0.0290(10) 0.0042(10)
N2 0.0494(13) 0.0624(16) 0.0284(10) -0.0091(10) 0.0174(10) 0.0068(11)
C3 0.0285(10) 0.0265(10) 0.0281(10) 0.0003(8) 0.0160(9) -0.0006(8)
N1 0.0379(10) 0.0359(11) 0.0282(10) -0.0033(8) 0.0180(8) 0.0003(8)
C12 0.0240(10) 0.0320(11) 0.0221(10) 0.0009(8) 0.0078(8) -0.0008(8)
C11 0.0282(10) 0.0319(11) 0.0282(11) 0.0014(9) 0.0150(9) 0.0007(9)
C7 0.0304(10) 0.0297(11) 0.0225(10) 0.0017(8) 0.0113(8) 0.0013(9)
N4 0.0424(11) 0.0451(12) 0.0255(10) -0.0057(9) 0.0173(9) -0.0030(9)
C6 0.0396(12) 0.0332(12) 0.0335(12) -0.0023(10) 0.0233(10) -0.0008(10)
O2 0.0492(12) 0.0686(15) 0.0558(13) -0.0299(12) 0.0116(10) -0.0114(11)
N3 0.0284(10) 0.0768(17) 0.0292(10) -0.0033(11) 0.0120(9) 0.0047(11)
O7 0.0421(11) 0.119(2) 0.0525(12) -0.0277(13) 0.0236(10) 0.0143(12)
C2 0.0265(10) 0.0387(13) 0.0297(11) -0.0030(9) 0.0122(9) -0.0009(9)
C4 0.0270(11) 0.0370(13) 0.0378(12) -0.0027(10) 0.0167(10) -0.0011(9)
C10 0.0335(11) 0.0354(12) 0.0201(10) -0.0017(9) 0.0132(9) -0.0013(9)
O4 0.0506(12) 0.0968(18) 0.0451(11) -0.0242(12) 0.0299(10) -0.0022(12)
C8 0.0251(10) 0.0401(13) 0.0248(10) 0.0012(9) 0.0120(8) 0.0030(9)
C1 0.0303(11) 0.0395(13) 0.0385(13) -0.0041(10) 0.0200(10) 0.0018(10)
C9 0.0289(11) 0.0407(13) 0.0215(10) 0.0006(9) 0.0088(8) -0.0011(9)
O3 0.0314(10) 0.0774(16) 0.0599(13) -0.0141(12) 0.0037(9) 0.0101(10)
O5 0.0471(11) 0.1015(19) 0.0349(10) -0.0306(11) 0.0136(9) -0.0134(12)
C5 0.0318(12) 0.0395(13) 0.0336(12) -0.0062(10) 0.0111(10) -0.0038(10)
O6 0.0316(10) 0.137(3) 0.0733(16) -0.0391(16) 0.0231(11) -0.0190(13)

loop_
_atom_type_symbol
_atom_type_description
_atom_type_scat_dispersion_real
_atom_type_scat_dispersion_imag
_atom_type_scat_source
C C 0.0033 0.0016 'International Tables Vol C Tables 4.2.6.8 and 6.1.1.4'
H H 0.0000 0.0000 'International Tables Vol C Tables 4.2.6.8 and 6.1.1.4'
N N 0.0061 0.0033 'International Tables Vol C Tables 4.2.6.8 and 6.1.1.4'
O O 0.0106 0.0060 'International Tables Vol C Tables 4.2.6.8 and 6.1.1.4'

loop_
_geom_angle_atom_site_label_1
_geom_angle_atom_site_label_2
_geom_angle_atom_site_label_3
_geom_angle
O2 N5 O3 122.8(2)
O2 N5 C12 120.1(2)
O3 N5 C12 117.1(2)
C6 N2 H2A 120.0
C6 N2 H2B 120.0
H2A N2 H2B 120.0
C4 C3 C2 118.9(2)
C4 C3 C6 116.98(19)
C2 C3 C6 124.0(2)
C1 N1 C5 122.6(2)
C1 N1 H1A 118.7
C5 N1 H1A 118.7
C11 C12 C7 125.05(19)
C11 C12 N5 116.45(19)
C7 C12 N5 118.48(19)
C12 C11 C10 118.4(2)
C12 C11 H11 120.8
C10 C11 H11 120.8
O8 C7 C8 125.3(2)
O8 C7 C12 123.2(2)
C8 C7 C12 111.41(19)
O4 N4 O5 122.4(2)
O4 N4 C10 119.0(2)
O5 N4 C10 118.7(2)
O1 C6 N2 123.6(2)
O1 C6 C3 118.9(2)
N2 C6 C3 117.5(2)
O7 N3 O6 122.1(2)
O7 N3 C8 119.9(2)
O6 N3 C8 118.0(2)
C1 C2 C3 119.2(2)
C1 C2 H2 120.4
C3 C2 H2 120.4
C5 C4 C3 120.0(2)
C5 C4 H4 120.0
C3 C4 H4 120.0
C9 C10 C11 121.5(2)
C9 C10 N4 118.8(2)
C11 C10 N4 119.6(2)
C9 C8 N3 116.0(2)
C9 C8 C7 124.4(2)
N3 C8 C7 119.6(2)
N1 C1 C2 119.9(2)
N1 C1 H1 120.0
C2 C1 H1 120.0
C8 C9 C10 119.1(2)
C8 C9 H9 120.4
C10 C9 H9 120.4
N1 C5 C4 119.4(2)
N1 C5 H5 120.3
C4 C5 H5 120.3

loop_
_geom_bond_atom_site_label_1
_geom_bond_atom_site_label_2
_geom_bond_distance
O8 C7 1.244(3)
N5 O2 1.207(3)
N5 O3 1.228(3)
N5 C12 1.458(3)
O1 C6 1.218(3)
N2 C6 1.322(3)
N2 H2A 0.8600
N2 H2B 0.8600
C3 C4 1.382(3)
C3 C2 1.387(3)
C3 C6 1.511(3)
N1 C1 1.332(3)
N1 C5 1.335(3)
N1 H1A 0.8600
C12 C11 1.368(3)
C12 C7 1.448(3)
C11 C10 1.385(3)
C11 H11 0.9300
C7 C8 1.448(3)
N4 O4 1.216(3)
N4 O5 1.225(3)
N4 C10 1.444(3)
N3 O7 1.211(3)
N3 O6 1.218(3)
N3 C8 1.448(3)
C2 C1 1.375(3)
C2 H2 0.9300
C4 C5 1.369(3)
C4 H4 0.9300
C10 C9 1.380(3)
C8 C9 1.371(3)
C1 H1 0.9300
C9 H9 0.9300
C5 H5 0.9300

loop_
_geom_torsion_atom_site_label_1
_geom_torsion_atom_site_label_2
_geom_torsion_atom_site_label_3
_geom_torsion_atom_site_label_4
_geom_torsion
O2 N5 C12 C11 146.3(2)
O3 N5 C12 C11 -34.1(3)
O2 N5 C12 C7 -35.0(3)
O3 N5 C12 C7 144.7(2)
C7 C12 C11 C10 0.4(4)
N5 C12 C11 C10 179.1(2)
C11 C12 C7 O8 179.5(2)
N5 C12 C7 O8 0.9(3)
C11 C12 C7 C8 1.9(3)
N5 C12 C7 C8 -176.7(2)
C4 C3 C6 O1 13.9(3)
C2 C3 C6 O1 -163.2(2)
C4 C3 C6 N2 -168.6(2)
C2 C3 C6 N2 14.3(3)
C4 C3 C2 C1 -1.0(4)
C6 C3 C2 C1 176.0(2)
C2 C3 C4 C5 0.6(4)
C6 C3 C4 C5 -176.7(2)
C12 C11 C10 C9 -2.7(3)
C12 C11 C10 N4 179.3(2)
O4 N4 C10 C9 179.2(2)
O5 N4 C10 C9 -1.3(4)
O4 N4 C10 C11 -2.6(4)
O5 N4 C10 C11 176.8(2)
O7 N3 C8 C9 -159.0(3)
O6 N3 C8 C9 22.4(4)
O7 N3 C8 C7 23.1(4)
O6 N3 C8 C7 -155.6(3)
O8 C7 C8 C9 -179.8(2)
C12 C7 C8 C9 -2.3(3)
O8 C7 C8 N3 -2.1(4)
C12 C7 C8 N3 175.4(2)
C5 N1 C1 C2 0.6(4)
C3 C2 C1 N1 0.5(4)
N3 C8 C9 C10 -177.5(2)
C7 C8 C9 C10 0.4(4)
C11 C10 C9 C8 2.3(4)
N4 C10 C9 C8 -179.6(2)
C1 N1 C5 C4 -1.1(4)
C3 C4 C5 N1 0.5(4)
